data_2005493
_publ_section_title
;
A New Europium Borosilicate, Eu~3~BSi~2~O~10~

Silver(I) Complexes of 1,4-Dicyanobenzene
;
_journal_name_full 'Acta Crystallographica C'
_journal_page_first 2385
_journal_page_last 2387
_journal_volume 52
_journal_year 1996
_chemical_formula_iupac '[Ag2 (C8 H4 N2)2 (H2 O)2] (P F6)2'
_chemical_formula_moiety 'C8 H4 N2, Ag1 P F6 , H2 O'
_chemical_formula_structural '(C8 H4 N2), Ag1 (P F6) , (H2 O)'
_chemical_formula_sum 'C8 H6 Ag F6 N2 O P'
_chemical_formula_weight 398.99
_space_group_IT_number 64
_symmetry_cell_setting orthorhombic
_symmetry_space_group_name_Hall '-C 2ac 2'
_symmetry_space_group_name_H-M 'C m c a'
_cell_angle_alpha 90.00
_cell_angle_beta 90.0000(10)
_cell_angle_gamma 90.0000(10)
_cell_formula_units_Z 8
_cell_length_a 12.165(3)
_cell_length_b 13.296(9)
_cell_length_c 15.175(8)
_cell_measurement_temperature 293(2)
_cell_volume 2454.7(21)
_exptl_crystal_density_diffrn 2.159
_cod_depositor_comments
;
The following automatic conversions were performed:
'_symmetry_cell_setting' value 'Orthorhombic' changed to 'orthorhombic'
according to '/home/saulius/struct/CIF-dictionaries/cif_core.dic'
dictionary named 'cif_core.dic' version 2.4.1 from 2010-06-29.

Automatic conversion script
Id: cif_fix_enum 1527 2010-12-29 10:47:43Z saulius 
;
_cod_original_formula_sum 'C8 H6 N2 O F6 P Ag'
_cod_database_code 2005493

loop_
_symmetry_equiv_pos_as_xyz
'x, y, z'
'-x, -y+1/2, z+1/2'
'-x, y+1/2, -z+1/2'
'x, -y, -z'
'x+1/2, y+1/2, z'
'-x+1/2, -y+1, z+1/2'
'-x+1/2, y+1, -z+1/2'
'x+1/2, -y+1/2, -z'
'-x, -y, -z'
'x, y-1/2, -z-1/2'
'x, -y-1/2, z-1/2'
'-x, y, z'
'-x+1/2, -y+1/2, -z'
'x+1/2, y, -z-1/2'
'x+1/2, -y, z-1/2'
'-x+1/2, y+1/2, z'

loop_
_atom_site_label
_atom_site_occupancy
_atom_site_fract_x
_atom_site_fract_y
_atom_site_fract_z
_atom_site_U_iso_or_equiv
Ag1 1 0.0000 0.37973(11) 0.55732(9) 0.0703(6)
P1 1 0.2500 0.3787(4) 0.2500 0.0546(10)
F1 1 0.2239(5) 0.3788(6) 0.3528(4) 0.099(3)
F2 1 0.1239(5) 0.3794(8) 0.2306(5) 0.135(4)
F3 1 0.2500 0.2642(9) 0.2500 0.144(5)
F4 1 0.2500 0.4948(9) 0.2500 0.160(6)
O1 1 0.0000 0.4337(10) 0.3986(8) 0.077(4)
H1A 1 0.0739(83) 0.4232(76) 0.3776(79) 0.092
N1 1 0.1766(6) 0.3646(7) 0.5688(5) 0.055(2)
C1 1 0.4435(6) 0.3647(7) 0.6511(6) 0.051(3)
H1 1 0.4049 0.3651 0.7040 0.062
C2 1 0.3876(6) 0.3640(7) 0.5716(6) 0.041(2)
C3 1 0.4426(7) 0.3649(7) 0.4923(7) 0.050(3)
H3 1 0.4038 0.3655 0.4395 0.060
C4 1 0.2699(7) 0.3650(7) 0.5699(7) 0.049(3)
